data_4110766
loop_
_publ_author_name
'Guillermo M\'inguez Espallargas'
'Lee Brammer'
'Jacco van de Streek'
'Kenneth Shankland'
'Alastair J. Florence'
'Harry Adams'

_publ_contact_author_address
; 
     Dept. of Chemistry
     University of Sheffield
     Sheffield, S3 7HF 
     UK
;
_publ_contact_author_email lee.brammer@sheffield.ac.uk
_publ_contact_author_fax '+44 114 222 9346'
_publ_contact_author_name 'Lee Brammer'
_publ_contact_author_phone '+44 141 222 9536'
_publ_section_title
;
 Reversible Extrusion and Uptake of HCl Molecules by Crystalline Solids
 Involving Coordination Bond Cleavage and Formation
;
_journal_name_full 'Journal of the American Chemical Society'
_journal_page_first 9584
_journal_page_last 9585
_journal_paper_doi 10.1021/ja0625733
_journal_volume 128
_journal_year 2006
_chemical_formula_moiety '2(C5 H5 Br N), Cl4 Cu '
_chemical_formula_sum 'C10 H10 Br2 Cl4 Cu N2'
_chemical_formula_weight 523.36
_space_group_IT_number 2
_symmetry_cell_setting triclinic
_symmetry_Int_Tables_number 2
_symmetry_space_group_name_Hall '-P 1'
_symmetry_space_group_name_H-M 'P -1'
_cell_angle_alpha 82.1012(15)
_cell_angle_beta 78.9087(17)
_cell_angle_gamma 67.0878(15)
_cell_formula_units_Z 2
_cell_length_a 7.56821(22)
_cell_length_b 7.82283(22)
_cell_length_c 15.55510(44)
_cell_measurement_temperature 298
_cell_volume 830.44(4)
_computing_data_collection 'DIFFRAC plus XRD Commander (Kienle & Jacob, 2003)'
_computing_data_reduction 'DASH (David et al., 2001)'
_computing_publication_material 'enCifer (Cambridge Crystallographic Data Centre, 2004)'
_computing_structure_refinement 'Topas (Coelho, 2003)'
_computing_structure_solution 'DASH (David et al., 2001)'
_diffrn_ambient_temperature 298
_diffrn_radiation_monochromator 'primary focussing, Si 111'
_diffrn_radiation_probe x-ray
_diffrn_radiation_type synchrotron
_diffrn_radiation_wavelength 1.174644
_diffrn_reflns_limit_h_max 6
_diffrn_reflns_limit_h_min 0
_diffrn_reflns_limit_k_max 6
_diffrn_reflns_limit_k_min -6
_diffrn_reflns_limit_l_max 13
_diffrn_reflns_limit_l_min -12
_diffrn_reflns_number 1101
_diffrn_source synchrotron
_exptl_absorpt_coefficient_mu 13.494
_exptl_absorpt_correction_type none
_exptl_crystal_density_diffrn 2.093
_exptl_crystal_F_000 502
_pd_char_colour yellow
_pd_char_particle_morphology 'visual estimate, prisms'
_pd_instr_location 'Station 2.3, Synchrotron Radiation Source, Daresbury, U.K.'
_pd_meas_2theta_range_inc 0.01
_pd_meas_2theta_range_max 60
_pd_meas_2theta_range_min 4.0
_pd_meas_number_of_points 5600
_pd_meas_scan_method step
_pd_prep_temperature 298
_pd_proc_ls_background_function
;
Chebyshev polynomial
;
_pd_proc_ls_pref_orient_corr
; 
A spherical harmonics-based preferred orientation correction 
was not applied with Topas during the Rietveld refinement.
;
_pd_proc_ls_profile_function
;   
Fundamental parameters with axial divergence correction
;
_pd_proc_ls_prof_R_factor 0.04166
_pd_proc_ls_prof_wR_expected 0.03307
_pd_proc_ls_prof_wR_factor 0.04245
_pd_spec_mounting '0.7 mm borosilicate capillary'
_pd_spec_mount_mode transmission
_pd_spec_shape cylinder
_pd_spec_size_axial 12
_pd_spec_size_equat 0.7
_refine_ls_extinction_method none
_refine_ls_goodness_of_fit_all 1.284
_refine_ls_hydrogen_treatment refxyz
_refine_ls_matrix_type sparse
_refine_ls_number_constraints 99
_refine_ls_number_parameters 2
_refine_ls_number_restraints 0
_refine_ls_weighting_details 1/\s(Y~obs~)^2^
_refine_ls_weighting_scheme sigma
_cod_data_source_file ja0625733si20060413_052913.cif
_cod_data_source_block 2c
_cod_original_cell_volume 830.439(42)
_cod_database_code 4110766

loop_
_symmetry_equiv_pos_as_xyz
x,y,z
-x,-y,-z

loop_
_atom_site_label
_atom_site_type_symbol
_atom_site_symmetry_multiplicity
_atom_site_fract_x
_atom_site_fract_y
_atom_site_fract_z
_atom_site_occupancy
_atom_site_U_iso_or_equiv
Cu1 Cu 0 0.31996 0.86409 0.27651 1 0.0385
Cl1 Cl 0 0.27405 1.10791 0.17731 1 0.0466
Cl2 Cl 0 0.40613 0.7514 0.4082 1 0.0559
Cl3 Cl 0 -0.00514 0.9372 0.32677 1 0.0579
Cl4 Cl 0 0.5653 0.6566 0.19594 1 0.0547
N11 N 0 0.1539 0.8846 -0.1471 1 0.0475
H11 H 0 0.1116 0.8987 -0.1974 1 0.0567
C12 C 0 0.1567 0.7357 -0.0946 1 0.0436
H12 H 0 0.1152 0.6465 -0.111 1 0.0527
C13 C 0 0.2216 0.7141 -0.0154 1 0.0395
Br13 Br 0 0.22859 0.50107 0.05982 1 0.0593
C14 C 0 0.2817 0.8436 0.0081 1 0.0466
H14 H 0 0.3254 0.8294 0.0629 1 0.0557
C15 C 0 0.2768 0.9935 -0.0497 1 0.0536
H15 H 0 0.3192 1.0837 -0.0352 1 0.0638
C16 C 0 0.211 1.0151 -0.1286 1 0.0512
H16 H 0 0.2065 1.1194 -0.1687 1 0.0618
N21 N 0 -0.0254 0.2838 0.4751 1 0.0518
H21 H 0 -0.0829 0.2411 0.5229 1 0.0618
C22 C 0 0.1689 0.2209 0.4606 1 0.0450
H22 H 0 0.2432 0.1316 0.5006 1 0.0537
C23 C 0 0.2577 0.2889 0.3863 1 0.0409
Br23 Br 0 0.53143 0.19297 0.36402 1 0.0585
C24 C 0 0.1515 0.4196 0.3294 1 0.0503
H24 H 0 0.2142 0.469 0.2791 1 0.0608
C25 C 0 -0.0488 0.4794 0.3457 1 0.0578
H25 H 0 -0.1255 0.5679 0.3062 1 0.0689
C26 C 0 -0.1354 0.4079 0.4206 1 0.0552
H26 H 0 -0.2727 0.4473 0.4332 1 0.0659

loop_
_atom_type_symbol
_atom_type_description
_atom_type_scat_source
C C 'International Tables Vol C Table 6.1.1.4'
H H 'International Tables Vol C Table 6.1.1.4'
Cl Cl 'International Tables Vol C Table 6.1.1.4'
Cu Cu 'International Tables Vol C Table 6.1.1.4'
N N 'International Tables Vol C Table 6.1.1.4'
Br Br 'International Tables Vol C Table 6.1.1.4'

loop_
_geom_angle_atom_site_label_1
_geom_angle_atom_site_label_2
_geom_angle_atom_site_label_3
_geom_angle
Cl1 Cu1 Cl2 144.61
Cl1 Cu1 Cl3 94.49
Cl1 Cu1 Cl4 97.60
Cl2 Cu1 Cl3 93.62
Cl2 Cu1 Cl4 98.16
Cl3 Cu1 Cl4 139.74
C12 N11 C16 124.27
N11 C12 C13 117.98
Br13 C13 C12 118.47
Br13 C13 C14 120.68
C12 C13 C14 120.85
C13 C14 C15 118.14
C14 C15 C16 120.85
N11 C16 C15 117.90
C12 N11 H11 118
C16 N11 H11 118
N11 C12 H12 121
C13 C12 H12 121
C13 C14 H14 121
C15 C14 H14 121
C14 C15 H15 120
C16 C15 H15 120
N11 C16 H16 121
C15 C16 H16 121
C22 N21 C26 123.04
N21 C22 C23 118.21
Br23 C23 C22 118.00
Br23 C23 C24 120.94
C22 C23 C24 121.05
C23 C24 C25 119.19
C24 C25 C26 118.80
N21 C26 C25 119.66
C22 N21 H21 118
C26 N21 H21 118
N21 C22 H22 121
C23 C22 H22 121
C23 C24 H24 120
C25 C24 H24 120
C24 C25 H25 121
C26 C25 H25 121
N21 C26 H26 120
C25 C26 H26 120

loop_
_geom_bond_atom_site_label_1
_geom_bond_atom_site_label_2
_geom_bond_distance
Cu1 Cl1 2.2402
Cu1 Cl2 2.2285
Cu1 Cl3 2.2972
Cu1 Cl4 2.2289
Br13 C13 1.8885
N11 C12 1.3226
N11 C16 1.3353
C12 C13 1.3776
C13 C14 1.3750
C14 C15 1.3686
C15 C16 1.3765
N11 H11 0.88
C12 H12 0.95
C14 H14 0.95
C15 H15 0.95
C16 H16 0.95
Br23 C23 1.8864
N21 C22 1.3395
N21 C26 1.3302
C22 C23 1.3711
C23 C24 1.3635
C24 C25 1.3831
C25 C26 1.3826
N21 H21 0.88
C22 H22 0.95
C24 H24 0.95
C25 H25 0.95
C26 H26 0.95

loop_
_geom_torsion_atom_site_label_1
_geom_torsion_atom_site_label_2
_geom_torsion_atom_site_label_3
_geom_torsion_atom_site_label_4
_geom_torsion
C16 N11 C12 C13 0.41
C12 N11 C16 C15 -0.10
N11 C12 C13 Br13 -179.45
N11 C12 C13 C14 -0.06
Br13 C13 C14 C15 178.82
C12 C13 C14 C15 -0.56
C13 C14 C15 C16 0.87
C14 C15 C16 N11 -0.56
C16 N11 C12 H12 -180
H11 N11 C12 C13 -180
H11 N11 C12 H12 0
C12 N11 C16 H16 180
H11 N11 C16 C15 180
H11 N11 C16 H16 0
H12 C12 C13 Br13 1
H12 C12 C13 C14 180
Br13 C13 C14 H14 -1
C12 C13 C14 H14 179
C13 C14 C15 H15 -179
H14 C14 C15 C16 -179
H14 C14 C15 H15 1
C14 C15 C16 H16 180
H15 C15 C16 N11 179
H15 C15 C16 H16 0
C26 N21 C22 C23 0.40
C22 N21 C26 C25 -0.96
N21 C22 C23 Br23 -177.69
N21 C22 C23 C24 1.21
Br23 C23 C24 C25 176.67
C22 C23 C24 C25 -2.19
C23 C24 C25 C26 1.61
C24 C25 C26 N21 -0.07
C26 N21 C22 H22 -180
H21 N21 C22 C23 -180
H21 N21 C22 H22 1
C22 N21 C26 H26 179
H21 N21 C26 C25 179
H21 N21 C26 H26 -1
H22 C22 C23 Br23 2
H22 C22 C23 C24 -179
Br23 C23 C24 H24 -3
C22 C23 C24 H24 178
C23 C24 C25 H25 -178
H24 C24 C25 C26 -178
H24 C24 C25 H25 2
C24 C25 C26 H26 180
H25 C25 C26 N21 180
H25 C25 C26 H26 0
